data_7249741
loop_
_publ_author_name
'Liang, Hanyu'
'Cao, Jiaxuan'
'Zhang, Hailong'
'Huang, Longjie'
'Liu, Siqi'
'Wu, Tianhao'
'Xiao, Xiao'
'Zhao, Baoguo'

_publ_section_title
;
 Direct Asymmetric \a-C-H Functionalization of N-unprotected Allylamine
 Catalyzed by Chiral Pyridoxal
;
_journal_name_full 'Green Chemistry'
_journal_paper_doi 10.1039/D4GC05739B
_journal_year 2024
_chemical_absolute_configuration rmad
_chemical_formula_moiety 'C24 H19 Br F3 N O2, C4 H8 O'
_chemical_formula_sum 'C28 H27 Br F3 N O3'
_chemical_formula_weight 562.41
_space_group_crystal_system orthorhombic
_space_group_IT_number 19
_space_group_name_Hall 'P 2ac 2ab'
_space_group_name_H-M_alt 'P 21 21 21'
_atom_sites_solution_hydrogens geom
_atom_sites_solution_primary dual
_audit_creation_date 2024-10-13
_audit_creation_method
;
Olex2 1.5
(compiled 2024.02.16 svn.r378c4104 for OlexSys, GUI svn.r6928)
;
_audit_update_record
;
2024-10-19 deposited with the CCDC.	2025-01-03 downloaded from the CCDC.
;
_cell_angle_alpha 90
_cell_angle_beta 90
_cell_angle_gamma 90
_cell_formula_units_Z 4
_cell_length_a 5.8722(4)
_cell_length_b 15.5610(10)
_cell_length_c 28.0723(18)
_cell_measurement_reflns_used 7113
_cell_measurement_temperature 170
_cell_measurement_theta_max 63.185
_cell_measurement_theta_min 3.148
_cell_volume 2565.2(3)
_computing_cell_refinement 'SAINT V8.40A (Bruker, 2019)'
_computing_data_reduction 'SAINT V8.40A (Bruker, 2019)'
_computing_molecular_graphics 'Olex2 1.5 (Dolomanov et al., 2009)'
_computing_publication_material 'Olex2 1.5 (Dolomanov et al., 2009)'
_computing_structure_refinement 'SHELXL 2019/3 (Sheldrick, 2015)'
_computing_structure_solution 'SHELXT  (Sheldrick, 2015)'
_diffrn_ambient_temperature 170
_diffrn_measured_fraction_theta_full 0.992
_diffrn_measured_fraction_theta_max 0.992
_diffrn_measurement_device_type 'D8 VENTURE'
_diffrn_measurement_method '\f and \w scans'
_diffrn_radiation_type CuK\a
_diffrn_radiation_wavelength 1.54178
_diffrn_reflns_av_R_equivalents 0.0736
_diffrn_reflns_av_unetI/netI 0.0661
_diffrn_reflns_Laue_measured_fraction_full 0.992
_diffrn_reflns_Laue_measured_fraction_max 0.992
_diffrn_reflns_limit_h_max 6
_diffrn_reflns_limit_h_min -6
_diffrn_reflns_limit_k_max 17
_diffrn_reflns_limit_k_min -17
_diffrn_reflns_limit_l_max 32
_diffrn_reflns_limit_l_min -32
_diffrn_reflns_number 15090
_diffrn_reflns_point_group_measured_fraction_full 0.981
_diffrn_reflns_point_group_measured_fraction_max 0.981
_diffrn_reflns_theta_full 63.595
_diffrn_reflns_theta_max 63.595
_diffrn_reflns_theta_min 3.148
_diffrn_source_current 1.2
_diffrn_source_power 0.06
_diffrn_source_voltage 50.0
_diffrn_standards_number 0
_exptl_absorpt_coefficient_mu 2.637
_exptl_absorpt_correction_T_max 0.7524
_exptl_absorpt_correction_T_min 0.5659
_exptl_absorpt_correction_type multi-scan
_exptl_absorpt_process_details
;
SADABS-2016/2 (Bruker,2016/2) was used for absorption correction.
wR2(int) was 0.1292 before and 0.0815 after correction.
The Ratio of minimum to maximum transmission is 0.7521.
The \l/2 correction factor is Not present.
;
_exptl_crystal_colour colourless
_exptl_crystal_colour_primary colourless
_exptl_crystal_density_diffrn 1.456
_exptl_crystal_description needle
_exptl_crystal_F_000 1152
_exptl_crystal_size_max 0.11
_exptl_crystal_size_mid 0.04
_exptl_crystal_size_min 0.02
_refine_diff_density_max 0.337
_refine_diff_density_min -0.423
_refine_diff_density_rms 0.066
_refine_ls_abs_structure_details
;
 Flack x determined using 1156 quotients [(I+)-(I-)]/[(I+)+(I-)]
 (Parsons, Flack and Wagner, Acta Cryst. B69 (2013) 249-259).
;
_refine_ls_abs_structure_Flack 0.034(14)
_refine_ls_extinction_method none
_refine_ls_goodness_of_fit_ref 1.061
_refine_ls_hydrogen_treatment constr
_refine_ls_matrix_type full
_refine_ls_number_parameters 326
_refine_ls_number_reflns 4137
_refine_ls_number_restraints 0
_refine_ls_restrained_S_all 1.061
_refine_ls_R_factor_all 0.0570
_refine_ls_R_factor_gt 0.0407
_refine_ls_shift/su_max 0.001
_refine_ls_shift/su_mean 0.000
_refine_ls_structure_factor_coef Fsqd
_refine_ls_weighting_details 'w=1/[\s^2^(Fo^2^)+(0.0324P)^2^+0.0224P] where P=(Fo^2^+2Fc^2^)/3'
_refine_ls_weighting_scheme calc
_refine_ls_wR_factor_gt 0.0806
_refine_ls_wR_factor_ref 0.0883
_reflns_Friedel_coverage 0.693
_reflns_Friedel_fraction_full 0.965
_reflns_Friedel_fraction_max 0.964
_reflns_number_gt 3448
_reflns_number_total 4137
_reflns_threshold_expression 'I > 2\s(I)'
_cod_data_source_file d4gc05739b2.cif
_cod_data_source_block 202418424_0m
_cod_database_code 7249741
_shelx_shelxl_version_number 2019/3
_shelx_space_group_comment
;
The symmetry employed for this shelxl refinement is uniquely defined
by the following loop, which should always be used as a source of
symmetry information in preference to the above space-group names.
They are only intended as comments.
;
_shelx_estimated_absorpt_t_max 0.949
_shelx_estimated_absorpt_t_min 0.760
_olex2_refinement_description
;
1. Fixed Uiso
 At 1.2 times of:
  All C(H) groups, All C(H,H) groups, All N(H) groups
 At 1.5 times of:
  All O(H) groups
2.a Ternary CH refined with riding coordinates:
 C9(H9)
2.b Secondary CH2 refined with riding coordinates:
 C28(H28A,H28B), C25(H25A,H25B), C26(H26A,H26B), C27(H27A,H27B)
2.c Aromatic/amide H refined with riding coordinates:
 N1(H1), C14(H14), C12(H12), C2(H2A), C6(H6), C3(H3), C16(H16), C15(H15),
 C13(H13), C18(H18), C5(H5), C8(H8), C20(H20), C24(H24), C21(H21), C22(H22),
 C23(H23)
2.d Idealised tetrahedral OH refined as rotating group:
 O2(H2)
;
_olex2_submission_special_instructions 'No special instructions were received'

loop_
_space_group_symop_operation_xyz
'x, y, z'
'-x+1/2, -y, z+1/2'
'-x, y+1/2, -z+1/2'
'x+1/2, -y+1/2, -z'

loop_
_atom_site_label
_atom_site_type_symbol
_atom_site_fract_x
_atom_site_fract_y
_atom_site_fract_z
_atom_site_U_iso_or_equiv
_atom_site_adp_type
_atom_site_occupancy
_atom_site_site_symmetry_order
_atom_site_calc_flag
_atom_site_refinement_flags_posn
_atom_site_refinement_flags_adp
_atom_site_refinement_flags_occupancy
_atom_site_disorder_assembly
_atom_site_disorder_group
Br1 Br 0.55548(13) 0.94474(4) 0.53387(2) 0.0454(2) Uani 1 1 d . . . . .
F2 F 0.3375(7) 0.29286(18) 0.68128(10) 0.0442(9) Uani 1 1 d . . . . .
F3 F 0.2452(7) 0.23583(19) 0.61498(11) 0.0484(10) Uani 1 1 d . . . . .
F1 F 0.5970(7) 0.26288(19) 0.62961(11) 0.0476(9) Uani 1 1 d . . . . .
O2 O 0.1505(7) 0.4139(2) 0.63045(12) 0.0324(9) Uani 1 1 d . . . . .
H2 H 0.098720 0.451787 0.612091 0.049 Uiso 1 1 calc R U . . .
O1 O 0.9075(7) 0.5375(2) 0.58726(11) 0.0328(9) Uani 1 1 d . . . . .
O3 O 0.2376(8) 0.6510(2) 0.66240(14) 0.0424(10) Uani 1 1 d . . . . .
N1 N 0.5373(9) 0.5268(2) 0.61077(12) 0.0267(10) Uani 1 1 d . . . . .
H1 H 0.402847 0.551752 0.610742 0.032 Uiso 1 1 calc R U . . .
C11 C 0.3597(10) 0.3756(3) 0.55814(17) 0.0257(13) Uani 1 1 d . . . . .
C10 C 0.3630(10) 0.3843(3) 0.61291(17) 0.0263(12) Uani 1 1 d . . . . .
C14 C 0.3416(11) 0.3545(3) 0.45924(19) 0.0334(14) Uani 1 1 d . . . . .
H14 H 0.335231 0.347116 0.425672 0.040 Uiso 1 1 calc R U . . .
C1 C 0.6702(10) 0.6596(3) 0.57699(16) 0.0260(12) Uani 1 1 d . . . . .
C17 C 0.3841(11) 0.2937(3) 0.63483(19) 0.0362(16) Uani 1 1 d . . . . .
C12 C 0.1633(9) 0.3451(3) 0.53586(19) 0.0294(12) Uani 1 1 d . . . . .
H12 H 0.032946 0.331673 0.554475 0.035 Uiso 1 1 calc R U . . .
C2 C 0.8430(10) 0.7197(3) 0.58270(17) 0.0307(13) Uani 1 1 d . . . . .
H2A H 0.986738 0.702196 0.594840 0.037 Uiso 1 1 calc R U . . .
C6 C 0.4621(11) 0.6841(3) 0.55722(16) 0.0287(13) Uani 1 1 d . . . . .
H6 H 0.345128 0.642713 0.552756 0.034 Uiso 1 1 calc R U . . .
C19 C 0.7956(11) 0.4483(4) 0.76082(18) 0.0343(13) Uani 1 1 d . . . . .
C9 C 0.5590(10) 0.4410(3) 0.63153(15) 0.0261(11) Uani 1 1 d . . . . .
H9 H 0.706115 0.415521 0.620479 0.031 Uiso 1 1 calc R U . . .
C7 C 0.7150(10) 0.5690(3) 0.59174(17) 0.0280(13) Uani 1 1 d . . . . .
C3 C 0.8069(11) 0.8049(3) 0.57079(17) 0.0316(14) Uani 1 1 d . . . . .
H3 H 0.922733 0.846585 0.575806 0.038 Uiso 1 1 calc R U . . .
C16 C 0.5475(10) 0.3957(3) 0.53006(16) 0.0270(11) Uani 1 1 d . . . . .
H16 H 0.683066 0.416221 0.544609 0.032 Uiso 1 1 calc R U . . .
C15 C 0.5383(11) 0.3860(3) 0.48071(17) 0.0332(13) Uani 1 1 d . . . . .
H15 H 0.666256 0.400922 0.461738 0.040 Uiso 1 1 calc R U . . .
C13 C 0.1562(11) 0.3341(3) 0.48711(18) 0.0328(14) Uani 1 1 d . . . . .
H13 H 0.021975 0.312299 0.472602 0.039 Uiso 1 1 calc R U . . .
C18 C 0.7524(10) 0.4323(3) 0.70988(16) 0.0307(13) Uani 1 1 d . . . . .
H18 H 0.872421 0.405316 0.692821 0.037 Uiso 1 1 calc R U . . .
C5 C 0.4261(11) 0.7694(3) 0.54403(16) 0.0295(12) Uani 1 1 d . . . . .
H5 H 0.285905 0.786985 0.530237 0.035 Uiso 1 1 calc R U . . .
C8 C 0.5692(11) 0.4506(3) 0.68506(16) 0.0301(12) Uani 1 1 d . . . . .
H8 H 0.437875 0.470617 0.701394 0.036 Uiso 1 1 calc R U . . .
C20 C 1.0029(11) 0.4241(4) 0.78081(17) 0.0395(16) Uani 1 1 d . . . . .
H20 H 1.113033 0.396046 0.761533 0.047 Uiso 1 1 calc R U . . .
C4 C 0.6011(11) 0.8282(3) 0.55162(17) 0.0320(14) Uani 1 1 d . . . . .
C24 C 0.6385(12) 0.4899(4) 0.79018(19) 0.0473(17) Uani 1 1 d . . . . .
H24 H 0.495442 0.507186 0.777601 0.057 Uiso 1 1 calc R U . . .
C21 C 1.0518(13) 0.4403(4) 0.82829(18) 0.0495(16) Uani 1 1 d . . . . .
H21 H 1.194095 0.422690 0.841099 0.059 Uiso 1 1 calc R U . . .
C22 C 0.8981(14) 0.4811(4) 0.8568(2) 0.054(2) Uani 1 1 d . . . . .
H22 H 0.933016 0.492170 0.889281 0.065 Uiso 1 1 calc R U . . .
C23 C 0.6901(14) 0.5062(4) 0.8380(2) 0.057(2) Uani 1 1 d . . . . .
H23 H 0.582123 0.534720 0.857607 0.068 Uiso 1 1 calc R U . . .
C28 C 0.3608(13) 0.7231(4) 0.6814(2) 0.057(2) Uani 1 1 d . . . . .
H28A H 0.288623 0.777869 0.671793 0.069 Uiso 1 1 calc R U . . .
H28B H 0.520662 0.722759 0.670218 0.069 Uiso 1 1 calc R U . . .
C25 C 0.0644(14) 0.6291(4) 0.6957(2) 0.0569(18) Uani 1 1 d . . . . .
H25A H 0.057976 0.566031 0.699951 0.068 Uiso 1 1 calc R U . . .
H25B H -0.085659 0.648971 0.683944 0.068 Uiso 1 1 calc R U . . .
C26 C 0.1190(18) 0.6717(5) 0.7420(2) 0.079(3) Uani 1 1 d . . . . .
H26A H 0.124857 0.629157 0.768184 0.094 Uiso 1 1 calc R U . . .
H26B H 0.004274 0.716100 0.749855 0.094 Uiso 1 1 calc R U . . .
C27 C 0.3501(17) 0.7118(5) 0.7339(3) 0.076(3) Uani 1 1 d . . . . .
H27A H 0.362604 0.767737 0.750442 0.091 Uiso 1 1 calc R U . . .
H27B H 0.473245 0.673404 0.745186 0.091 Uiso 1 1 calc R U . . .

loop_
_atom_site_aniso_label
_atom_site_aniso_U_11
_atom_site_aniso_U_22
_atom_site_aniso_U_33
_atom_site_aniso_U_23
_atom_site_aniso_U_13
_atom_site_aniso_U_12
Br1 0.0609(5) 0.0218(3) 0.0534(4) 0.0078(3) 0.0077(4) 0.0061(3)
F2 0.059(3) 0.0369(18) 0.0369(18) 0.0154(14) 0.0000(18) -0.0042(17)
F3 0.064(3) 0.0282(16) 0.053(2) 0.0099(15) -0.0153(19) -0.0136(18)
F1 0.051(3) 0.0304(17) 0.062(2) 0.0076(14) 0.0037(19) 0.0139(17)
O2 0.030(2) 0.032(2) 0.035(2) 0.0058(14) 0.0077(18) 0.0078(17)
O1 0.030(2) 0.028(2) 0.041(2) 0.0058(15) -0.0003(18) 0.0021(18)
O3 0.040(3) 0.041(2) 0.046(2) -0.0111(18) 0.005(2) -0.001(2)
N1 0.027(3) 0.020(2) 0.033(2) 0.0049(16) 0.001(2) 0.003(2)
C11 0.032(4) 0.013(2) 0.033(3) 0.002(2) -0.001(3) 0.003(2)
C10 0.026(3) 0.021(3) 0.031(3) 0.003(2) 0.005(2) 0.006(2)
C14 0.045(4) 0.024(3) 0.032(3) 0.000(2) -0.005(3) 0.002(3)
C1 0.034(4) 0.019(2) 0.025(3) -0.001(2) 0.003(2) -0.002(3)
C17 0.045(5) 0.023(3) 0.040(3) 0.004(2) -0.005(3) 0.000(3)
C12 0.026(3) 0.019(2) 0.043(3) 0.001(2) 0.000(3) 0.002(2)
C2 0.030(3) 0.027(3) 0.035(3) -0.001(2) -0.002(3) 0.002(3)
C6 0.032(4) 0.022(3) 0.032(3) 0.005(2) -0.001(3) -0.007(3)
C19 0.042(4) 0.031(3) 0.029(3) 0.004(2) 0.001(3) 0.000(3)
C9 0.031(3) 0.022(2) 0.026(2) 0.006(2) 0.001(2) 0.000(3)
C7 0.037(4) 0.023(3) 0.025(3) -0.004(2) -0.001(3) -0.002(3)
C3 0.035(4) 0.027(3) 0.033(3) -0.002(2) 0.001(3) -0.009(3)
C16 0.031(3) 0.018(2) 0.031(3) 0.000(2) -0.001(3) 0.003(2)
C15 0.034(4) 0.025(3) 0.041(3) 0.001(2) 0.007(3) 0.005(3)
C13 0.036(4) 0.022(3) 0.040(3) -0.002(2) -0.011(3) 0.003(3)
C18 0.036(4) 0.030(3) 0.026(3) 0.003(2) 0.004(3) 0.001(3)
C5 0.033(3) 0.027(3) 0.028(3) 0.0043(19) 0.000(3) 0.004(3)
C8 0.036(3) 0.024(3) 0.030(3) 0.003(2) 0.006(3) 0.003(3)
C20 0.040(5) 0.049(4) 0.030(3) 0.005(2) 0.004(3) 0.000(3)
C4 0.042(4) 0.022(3) 0.031(3) 0.000(2) 0.007(3) 0.000(3)
C24 0.052(5) 0.051(4) 0.039(3) 0.001(3) -0.003(3) 0.009(3)
C21 0.051(4) 0.064(4) 0.034(3) 0.012(3) -0.006(3) -0.006(5)
C22 0.067(6) 0.064(4) 0.030(3) -0.006(3) -0.012(4) -0.005(4)
C23 0.068(6) 0.070(5) 0.033(3) -0.013(3) 0.001(4) 0.004(4)
C28 0.048(5) 0.055(4) 0.069(4) -0.024(3) -0.003(4) -0.008(4)
C25 0.049(5) 0.070(4) 0.052(4) 0.001(3) 0.003(4) -0.001(4)
C26 0.103(9) 0.076(5) 0.056(4) -0.010(4) 0.015(5) -0.001(6)
C27 0.103(8) 0.062(5) 0.062(5) -0.020(4) -0.037(5) 0.010(5)

loop_
_atom_type_symbol
_atom_type_description
_atom_type_scat_dispersion_real
_atom_type_scat_dispersion_imag
_atom_type_scat_source
C C 0.0181 0.0091 'International Tables Vol C Tables 4.2.6.8 and 6.1.1.4'
H H 0.0000 0.0000 'International Tables Vol C Tables 4.2.6.8 and 6.1.1.4'
Br Br -0.6763 1.2805 'International Tables Vol C Tables 4.2.6.8 and 6.1.1.4'
F F 0.0727 0.0534 'International Tables Vol C Tables 4.2.6.8 and 6.1.1.4'
N N 0.0311 0.0180 'International Tables Vol C Tables 4.2.6.8 and 6.1.1.4'
O O 0.0492 0.0322 'International Tables Vol C Tables 4.2.6.8 and 6.1.1.4'

loop_
_geom_angle_atom_site_label_1
_geom_angle_atom_site_label_2
_geom_angle_atom_site_label_3
_geom_angle
_geom_angle_site_symmetry_1
_geom_angle_site_symmetry_3
_geom_angle_publ_flag
C10 O2 H2 109.5 . . ?
C25 O3 C28 107.6(5) . . ?
C9 N1 H1 118.7 . . ?
C7 N1 H1 118.7 . . ?
C7 N1 C9 122.5(5) . . ?
C12 C11 C10 119.1(5) . . ?
C16 C11 C10 122.3(5) . . ?
C16 C11 C12 118.5(5) . . ?
O2 C10 C11 111.3(4) . . ?
O2 C10 C17 103.2(4) . . ?
O2 C10 C9 110.7(4) . . ?
C17 C10 C11 108.5(4) . . ?
C9 C10 C11 113.4(4) . . ?
C9 C10 C17 109.1(4) . . ?
C15 C14 H14 120.3 . . ?
C13 C14 H14 120.3 . . ?
C13 C14 C15 119.4(5) . . ?
C2 C1 C6 120.2(5) . . ?
C2 C1 C7 118.4(5) . . ?
C6 C1 C7 121.5(5) . . ?
F2 C17 F3 106.0(5) . . ?
F2 C17 F1 107.1(5) . . ?
F2 C17 C10 112.5(4) . . ?
F3 C17 F1 106.3(4) . . ?
F3 C17 C10 113.6(5) . . ?
F1 C17 C10 110.9(5) . . ?
C11 C12 H12 119.6 . . ?
C13 C12 C11 120.8(5) . . ?
C13 C12 H12 119.6 . . ?
C1 C2 H2A 119.8 . . ?
C3 C2 C1 120.3(6) . . ?
C3 C2 H2A 119.8 . . ?
C1 C6 H6 120.1 . . ?
C5 C6 C1 119.9(5) . . ?
C5 C6 H6 120.1 . . ?
C20 C19 C18 119.8(5) . . ?
C20 C19 C24 117.7(5) . . ?
C24 C19 C18 122.5(5) . . ?
N1 C9 C10 108.8(4) . . ?
N1 C9 H9 108.2 . . ?
N1 C9 C8 108.0(4) . . ?
C10 C9 H9 108.2 . . ?
C8 C9 C10 115.1(4) . . ?
C8 C9 H9 108.2 . . ?
O1 C7 N1 123.7(5) . . ?
O1 C7 C1 120.4(5) . . ?
N1 C7 C1 115.8(5) . . ?
C2 C3 H3 120.6 . . ?
C4 C3 C2 118.9(5) . . ?
C4 C3 H3 120.6 . . ?
C11 C16 H16 119.7 . . ?
C11 C16 C15 120.5(5) . . ?
C15 C16 H16 119.7 . . ?
C14 C15 C16 120.0(6) . . ?
C14 C15 H15 120.0 . . ?
C16 C15 H15 120.0 . . ?
C14 C13 C12 120.7(5) . . ?
C14 C13 H13 119.6 . . ?
C12 C13 H13 119.6 . . ?
C19 C18 H18 115.9 . . ?
C8 C18 C19 128.3(5) . . ?
C8 C18 H18 115.9 . . ?
C6 C5 H5 120.9 . . ?
C4 C5 C6 118.2(6) . . ?
C4 C5 H5 120.9 . . ?
C9 C8 H8 118.7 . . ?
C18 C8 C9 122.6(5) . . ?
C18 C8 H8 118.7 . . ?
C19 C20 H20 119.3 . . ?
C21 C20 C19 121.3(6) . . ?
C21 C20 H20 119.3 . . ?
C3 C4 Br1 118.6(4) . . ?
C3 C4 C5 122.5(5) . . ?
C5 C4 Br1 118.9(4) . . ?
C19 C24 H24 119.8 . . ?
C19 C24 C23 120.5(7) . . ?
C23 C24 H24 119.8 . . ?
C20 C21 H21 119.6 . . ?
C22 C21 C20 120.8(6) . . ?
C22 C21 H21 119.6 . . ?
C21 C22 H22 120.3 . . ?
C21 C22 C23 119.3(6) . . ?
C23 C22 H22 120.3 . . ?
C24 C23 H23 119.8 . . ?
C22 C23 C24 120.4(7) . . ?
C22 C23 H23 119.8 . . ?
O3 C28 H28A 110.8 . . ?
O3 C28 H28B 110.8 . . ?
O3 C28 C27 104.8(6) . . ?
H28A C28 H28B 108.9 . . ?
C27 C28 H28A 110.8 . . ?
C27 C28 H28B 110.8 . . ?
O3 C25 H25A 110.1 . . ?
O3 C25 H25B 110.1 . . ?
O3 C25 C26 108.2(6) . . ?
H25A C25 H25B 108.4 . . ?
C26 C25 H25A 110.1 . . ?
C26 C25 H25B 110.1 . . ?
C25 C26 H26A 110.9 . . ?
C25 C26 H26B 110.9 . . ?
C25 C26 C27 104.2(6) . . ?
H26A C26 H26B 108.9 . . ?
C27 C26 H26A 110.9 . . ?
C27 C26 H26B 110.9 . . ?
C28 C27 C26 103.7(6) . . ?
C28 C27 H27A 111.0 . . ?
C28 C27 H27B 111.0 . . ?
C26 C27 H27A 111.0 . . ?
C26 C27 H27B 111.0 . . ?
H27A C27 H27B 109.0 . . ?

loop_
_geom_bond_atom_site_label_1
_geom_bond_atom_site_label_2
_geom_bond_distance
_geom_bond_site_symmetry_2
_geom_bond_publ_flag
Br1 C4 1.900(5) . ?
F2 C17 1.332(6) . ?
F3 C17 1.337(6) . ?
F1 C17 1.347(7) . ?
O2 H2 0.8400 . ?
O2 C10 1.418(6) . ?
O1 C7 1.239(6) . ?
O3 C28 1.438(7) . ?
O3 C25 1.422(8) . ?
N1 H1 0.8800 . ?
N1 C9 1.463(5) . ?
N1 C7 1.344(7) . ?
C11 C10 1.544(7) . ?
C11 C12 1.395(7) . ?
C11 C16 1.391(7) . ?
C10 C17 1.543(7) . ?
C10 C9 1.541(7) . ?
C14 H14 0.9500 . ?
C14 C15 1.392(8) . ?
C14 C13 1.377(8) . ?
C1 C2 1.389(7) . ?
C1 C6 1.395(7) . ?
C1 C7 1.493(7) . ?
C12 H12 0.9500 . ?
C12 C13 1.380(7) . ?
C2 H2A 0.9500 . ?
C2 C3 1.384(7) . ?
C6 H6 0.9500 . ?
C6 C5 1.395(6) . ?
C19 C18 1.473(7) . ?
C19 C20 1.392(8) . ?
C19 C24 1.396(8) . ?
C9 H9 1.0000 . ?
C9 C8 1.511(6) . ?
C3 H3 0.9500 . ?
C3 C4 1.372(8) . ?
C16 H16 0.9500 . ?
C16 C15 1.394(6) . ?
C15 H15 0.9500 . ?
C13 H13 0.9500 . ?
C18 H18 0.9500 . ?
C18 C8 1.313(7) . ?
C5 H5 0.9500 . ?
C5 C4 1.392(8) . ?
C8 H8 0.9500 . ?
C20 H20 0.9500 . ?
C20 C21 1.386(7) . ?
C24 H24 0.9500 . ?
C24 C23 1.398(8) . ?
C21 H21 0.9500 . ?
C21 C22 1.364(9) . ?
C22 H22 0.9500 . ?
C22 C23 1.388(10) . ?
C23 H23 0.9500 . ?
C28 H28A 0.9900 . ?
C28 H28B 0.9900 . ?
C28 C27 1.484(9) . ?
C25 H25A 0.9900 . ?
C25 H25B 0.9900 . ?
C25 C26 1.494(9) . ?
C26 H26A 0.9900 . ?
C26 H26B 0.9900 . ?
C26 C27 1.511(12) . ?
C27 H27A 0.9900 . ?
C27 H27B 0.9900 . ?

loop_
_geom_torsion_atom_site_label_1
_geom_torsion_atom_site_label_2
_geom_torsion_atom_site_label_3
_geom_torsion_atom_site_label_4
_geom_torsion
_geom_torsion_site_symmetry_1
_geom_torsion_site_symmetry_2
_geom_torsion_site_symmetry_3
_geom_torsion_site_symmetry_4
_geom_torsion_publ_flag
O2 C10 C17 F2 -47.7(6) . . . . ?
O2 C10 C17 F3 72.7(6) . . . . ?
O2 C10 C17 F1 -167.6(4) . . . . ?
O2 C10 C9 N1 -66.8(5) . . . . ?
O2 C10 C9 C8 54.5(6) . . . . ?
O3 C28 C27 C26 -34.1(7) . . . . ?
O3 C25 C26 C27 -5.8(8) . . . . ?
N1 C9 C8 C18 -113.0(6) . . . . ?
C11 C10 C17 F2 -165.9(5) . . . . ?
C11 C10 C17 F3 -45.5(7) . . . . ?
C11 C10 C17 F1 74.2(6) . . . . ?
C11 C10 C9 N1 59.1(5) . . . . ?
C11 C10 C9 C8 -179.5(4) . . . . ?
C11 C12 C13 C14 -1.1(7) . . . . ?
C11 C16 C15 C14 -1.2(7) . . . . ?
C10 C11 C12 C13 -178.2(4) . . . . ?
C10 C11 C16 C15 179.3(4) . . . . ?
C10 C9 C8 C18 125.2(6) . . . . ?
C1 C2 C3 C4 -2.5(8) . . . . ?
C1 C6 C5 C4 -0.6(7) . . . . ?
C17 C10 C9 N1 -179.8(4) . . . . ?
C17 C10 C9 C8 -58.4(6) . . . . ?
C12 C11 C10 O2 -38.4(6) . . . . ?
C12 C11 C10 C17 74.6(6) . . . . ?
C12 C11 C10 C9 -164.0(4) . . . . ?
C12 C11 C16 C15 0.4(7) . . . . ?
C2 C1 C6 C5 -1.2(7) . . . . ?
C2 C1 C7 O1 -34.0(7) . . . . ?
C2 C1 C7 N1 144.3(5) . . . . ?
C2 C3 C4 Br1 -178.4(4) . . . . ?
C2 C3 C4 C5 0.5(8) . . . . ?
C6 C1 C2 C3 2.8(7) . . . . ?
C6 C1 C7 O1 145.1(5) . . . . ?
C6 C1 C7 N1 -36.6(6) . . . . ?
C6 C5 C4 Br1 180.0(3) . . . . ?
C6 C5 C4 C3 1.0(8) . . . . ?
C19 C18 C8 C9 171.9(5) . . . . ?
C19 C20 C21 C22 -0.5(9) . . . . ?
C19 C24 C23 C22 -0.2(10) . . . . ?
C9 N1 C7 O1 4.8(7) . . . . ?
C9 N1 C7 C1 -173.4(4) . . . . ?
C9 C10 C17 F2 70.0(6) . . . . ?
C9 C10 C17 F3 -169.5(5) . . . . ?
C9 C10 C17 F1 -49.9(6) . . . . ?
C7 N1 C9 C10 -133.7(5) . . . . ?
C7 N1 C9 C8 100.8(5) . . . . ?
C7 C1 C2 C3 -178.1(5) . . . . ?
C7 C1 C6 C5 179.7(4) . . . . ?
C16 C11 C10 O2 142.7(5) . . . . ?
C16 C11 C10 C17 -104.3(5) . . . . ?
C16 C11 C10 C9 17.1(6) . . . . ?
C16 C11 C12 C13 0.8(7) . . . . ?
C15 C14 C13 C12 0.4(8) . . . . ?
C13 C14 C15 C16 0.8(7) . . . . ?
C18 C19 C20 C21 178.2(5) . . . . ?
C18 C19 C24 C23 -177.8(6) . . . . ?
C20 C19 C18 C8 -179.9(6) . . . . ?
C20 C19 C24 C23 0.0(9) . . . . ?
C20 C21 C22 C23 0.3(10) . . . . ?
C24 C19 C18 C8 -2.1(9) . . . . ?
C24 C19 C20 C21 0.4(9) . . . . ?
C21 C22 C23 C24 0.0(10) . . . . ?
C28 O3 C25 C26 -15.8(8) . . . . ?
C25 O3 C28 C27 31.4(7) . . . . ?
C25 C26 C27 C28 24.2(8) . . . . ?
